data_2217057
loop_
_publ_author_name
'Hu, Bin'
'Li, Yong-Xiu'

_publ_section_title
;
 2-[(2<i>H</i>-Tetrazol-2-yl)methyl]benzonitrile
;
_journal_coeditor_code GG2054
_journal_issue 1
_journal_name_full 'Acta Crystallographica Section E'
_journal_page_first o221
_journal_page_last o221
_journal_paper_doi 10.1107/S1600536807064434
_journal_volume 64
_journal_year 2008
_chemical_formula_iupac 'C9 H7 N5'
_chemical_formula_moiety 'C9 H7 N5'
_chemical_formula_sum 'C9 H7 N5'
_chemical_formula_weight 185.20
_chemical_melting_point 356
_chemical_name_systematic
;
2-[(2H-Tetrazol-2-yl)methyl]benzonitrile
;
_space_group_IT_number 14
_symmetry_cell_setting monoclinic
_symmetry_space_group_name_Hall '-P 2ybc'
_symmetry_space_group_name_H-M 'P 1 21/c 1'
_atom_sites_solution_hydrogens geom
_atom_sites_solution_primary direct
_atom_sites_solution_secondary difmap
_audit_creation_method SHELXL-97
_cell_angle_alpha 90.00
_cell_angle_beta 102.24(2)
_cell_angle_gamma 90.00
_cell_formula_units_Z 4
_cell_length_a 12.213(11)
_cell_length_b 13.724(13)
_cell_length_c 5.549(5)
_cell_measurement_reflns_used 7893
_cell_measurement_temperature 293(2)
_cell_measurement_theta_max 27.5
_cell_measurement_theta_min 3.43
_cell_volume 908.9(14)
_computing_cell_refinement 'CrystalClear (Rigaku, 2005)'
_computing_data_collection 'CrystalClear (Rigaku, 2005)'
_computing_data_reduction 'CrystalClear (Rigaku, 2005)'
_computing_molecular_graphics 'SHELXTL/PC (Sheldrick, 1999)'
_computing_publication_material 'SHELXTL/PC (Sheldrick, 1999)'
_computing_structure_refinement 'SHELXL97 (Sheldrick, 1997)'
_computing_structure_solution 'SHELXS97 (Sheldrick, 1997)'
_diffrn_ambient_temperature 293(2)
_diffrn_detector_area_resol_mean 13.6612
_diffrn_measured_fraction_theta_full 0.979
_diffrn_measured_fraction_theta_max 0.929
_diffrn_measurement_device_type 'Rigaku SCXmini'
_diffrn_measurement_method '\w scans'
_diffrn_radiation_monochromator graphite
_diffrn_radiation_source 'fine-focus sealed tube'
_diffrn_radiation_type MoK\a
_diffrn_radiation_wavelength 0.71073
_diffrn_reflns_av_R_equivalents 0.0983
_diffrn_reflns_av_sigmaI/netI 0.0830
_diffrn_reflns_limit_h_max 14
_diffrn_reflns_limit_h_min -14
_diffrn_reflns_limit_k_max 16
_diffrn_reflns_limit_k_min -16
_diffrn_reflns_limit_l_max 6
_diffrn_reflns_limit_l_min -6
_diffrn_reflns_number 6450
_diffrn_reflns_theta_full 25.00
_diffrn_reflns_theta_max 25.00
_diffrn_reflns_theta_min 3.41
_diffrn_standards_number 0
_exptl_absorpt_coefficient_mu 0.091
_exptl_absorpt_correction_T_max 1.00
_exptl_absorpt_correction_T_min 0.97
_exptl_absorpt_correction_type multi-scan
_exptl_absorpt_process_details '(CrystalClear; Rigaku, 2005)'
_exptl_crystal_colour colorless
_exptl_crystal_density_diffrn 1.353
_exptl_crystal_density_method 'not measured'
_exptl_crystal_description block
_exptl_crystal_F_000 384
_exptl_crystal_size_max 0.22
_exptl_crystal_size_mid 0.15
_exptl_crystal_size_min 0.1
_refine_diff_density_max 0.151
_refine_diff_density_min -0.155
_refine_ls_extinction_method none
_refine_ls_goodness_of_fit_ref 1.048
_refine_ls_hydrogen_treatment constr
_refine_ls_matrix_type full
_refine_ls_number_parameters 127
_refine_ls_number_reflns 1493
_refine_ls_number_restraints 0
_refine_ls_restrained_S_all 1.048
_refine_ls_R_factor_all 0.0783
_refine_ls_R_factor_gt 0.0591
_refine_ls_shift/su_max 0.000
_refine_ls_shift/su_mean 0.000
_refine_ls_structure_factor_coef Fsqd
_refine_ls_weighting_details 'w=1/[\s^2^(Fo^2^)+(0.1044P)^2^] where P=(Fo^2^+2Fc^2^)/3'
_refine_ls_weighting_scheme calc
_refine_ls_wR_factor_gt 0.1687
_refine_ls_wR_factor_ref 0.1866
_reflns_number_gt 1185
_reflns_number_total 1493
_reflns_threshold_expression I>2\s(I)
_cod_data_source_file gg2054.cif
_cod_data_source_block I
_cod_depositor_comments
;
The following automatic conversions were performed:
'_symmetry_cell_setting' value 'Monoclinic' changed to 'monoclinic'
according to '/home/saulius/struct/CIF-dictionaries/cif_core.dic'
dictionary named 'cif_core.dic' version 2.4.1 from 2010-06-29.

Automatic conversion script
Id: cif_fix_enum 1527 2010-12-29 10:47:43Z saulius 

The following automatic conversions were performed:

'_symmetry_cell_setting' value 'Monoclinic' changed to 'monoclinic'
according to /home/saulius/struct/CIF-dictionaries/cif_core.dic
dictionary named 'cif_core.dic' version 2.4.1 from 2010-06-29.

Automatic conversion script
Id: cif_fix_values 1715 2011-07-08 13:25:40Z adriana 
;
_cod_original_cell_volume 909.0(15)
_cod_original_sg_symbol_H-M 'P 21/c'
_cod_database_code 2217057
_cod_database_fobs_code 2217057

loop_
_symmetry_equiv_pos_as_xyz
'x, y, z'
'-x, y+1/2, -z+1/2'
'-x, -y, -z'
'x, -y-1/2, z-1/2'

loop_
_atom_site_type_symbol
_atom_site_label
_atom_site_fract_x
_atom_site_fract_y
_atom_site_fract_z
_atom_site_U_iso_or_equiv
_atom_site_adp_type
_atom_site_calc_flag
_atom_site_refinement_flags
_atom_site_occupancy
C C1 0.15609(14) 0.47882(13) -0.0640(4) 0.0489(6) Uani d . 1
C C2 0.10185(16) 0.56933(17) -0.1044(5) 0.0666(7) Uani d . 1
H H2A 0.0506 0.5814 -0.2510 0.080 Uiso calc R 1
C C3 0.1252(2) 0.64046(15) 0.0756(6) 0.0744(9) Uani d . 1
H H3A 0.0890 0.7004 0.0505 0.089 Uiso calc R 1
C C4 0.2020(2) 0.62302(15) 0.2925(6) 0.0710(7) Uani d . 1
H H4A 0.2181 0.6716 0.4117 0.085 Uiso calc R 1
C C5 0.25499(16) 0.53387(14) 0.3331(4) 0.0569(6) Uani d . 1
H H5A 0.3059 0.5226 0.4806 0.068 Uiso calc R 1
C C6 0.23325(13) 0.46083(12) 0.1566(3) 0.0432(5) Uani d . 1
C C7 0.12946(15) 0.40397(17) -0.2487(4) 0.0569(6) Uani d . 1
C C8 0.29305(15) 0.36441(12) 0.2059(4) 0.0465(6) Uani d . 1
H H8A 0.3078 0.3507 0.3813 0.056 Uiso calc R 1
H H8B 0.2454 0.3130 0.1212 0.056 Uiso calc R 1
C C9 0.51482(17) 0.36439(14) -0.0975(4) 0.0587(6) Uani d . 1
H H9A 0.5480 0.3608 -0.2334 0.070 Uiso calc R 1
N N1 0.10778(17) 0.34457(16) -0.3975(4) 0.0754(7) Uani d . 1
N N2 0.39950(12) 0.36529(9) 0.1217(3) 0.0433(5) Uani d . 1
N N3 0.49695(14) 0.37893(13) 0.2704(3) 0.0630(6) Uani d . 1
N N4 0.57203(15) 0.37836(15) 0.1306(4) 0.0678(6) Uani d . 1
N N5 0.40562(14) 0.35604(12) -0.1126(3) 0.0552(6) Uani d . 1

loop_
_atom_site_aniso_label
_atom_site_aniso_U_11
_atom_site_aniso_U_22
_atom_site_aniso_U_33
_atom_site_aniso_U_12
_atom_site_aniso_U_13
_atom_site_aniso_U_23
C1 0.0428(10) 0.0547(11) 0.0522(12) 0.0003(8) 0.0167(9) 0.0067(8)
C2 0.0547(13) 0.0700(14) 0.0783(15) 0.0112(10) 0.0212(12) 0.0261(13)
C3 0.0700(16) 0.0464(12) 0.119(2) 0.0109(10) 0.0484(17) 0.0138(13)
C4 0.0750(16) 0.0529(12) 0.0948(19) -0.0049(10) 0.0396(15) -0.0139(12)
C5 0.0562(13) 0.0592(12) 0.0584(13) -0.0083(9) 0.0191(11) -0.0097(9)
C6 0.0407(10) 0.0452(9) 0.0463(11) -0.0036(7) 0.0153(9) 0.0037(8)
C7 0.0463(11) 0.0757(14) 0.0472(12) -0.0005(10) 0.0066(10) 0.0048(10)
C8 0.0457(11) 0.0477(11) 0.0480(11) -0.0004(7) 0.0139(9) 0.0058(8)
C9 0.0521(13) 0.0689(14) 0.0585(14) -0.0083(9) 0.0196(11) -0.0109(10)
N1 0.0696(13) 0.0911(15) 0.0605(13) 0.0000(10) 0.0024(11) -0.0086(11)
N2 0.0433(9) 0.0448(9) 0.0411(9) 0.0003(6) 0.0072(7) 0.0010(6)
N3 0.0460(11) 0.0896(13) 0.0505(11) -0.0045(8) 0.0034(9) -0.0062(9)
N4 0.0452(10) 0.0904(13) 0.0682(13) -0.0071(8) 0.0133(10) -0.0068(10)
N5 0.0523(11) 0.0683(11) 0.0455(10) -0.0045(7) 0.0115(8) -0.0056(8)

loop_
_atom_type_symbol
_atom_type_description
_atom_type_scat_dispersion_real
_atom_type_scat_dispersion_imag
_atom_type_scat_source
C C 0.0033 0.0016 'International Tables Vol C Tables 4.2.6.8 and 6.1.1.4'
H H 0.0000 0.0000 'International Tables Vol C Tables 4.2.6.8 and 6.1.1.4'
N N 0.0061 0.0033 'International Tables Vol C Tables 4.2.6.8 and 6.1.1.4'

loop_
_geom_angle_atom_site_label_1
_geom_angle_atom_site_label_2
_geom_angle_atom_site_label_3
_geom_angle
C6 C1 C2 120.24(19)
C6 C1 C7 120.39(17)
C2 C1 C7 119.35(19)
C3 C2 C1 119.4(2)
C3 C2 H2A 120.3
C1 C2 H2A 120.3
C4 C3 C2 120.3(2)
C4 C3 H3A 119.8
C2 C3 H3A 119.8
C5 C4 C3 120.3(2)
C5 C4 H4A 119.9
C3 C4 H4A 119.9
C4 C5 C6 120.8(2)
C4 C5 H5A 119.6
C6 C5 H5A 119.6
C5 C6 C1 118.86(17)
C5 C6 C8 119.54(18)
C1 C6 C8 121.60(17)
N1 C7 C1 179.5(2)
N2 C8 C6 111.20(14)
N2 C8 H8A 109.4
C6 C8 H8A 109.4
N2 C8 H8B 109.4
C6 C8 H8B 109.4
H8A C8 H8B 108.0
N5 C9 N4 113.2(2)
N5 C9 H9A 123.4
N4 C9 H9A 123.4
N3 N2 N5 113.55(16)
N3 N2 C8 123.14(17)
N5 N2 C8 123.26(16)
N2 N3 N4 106.27(18)
N3 N4 C9 105.73(18)
C9 N5 N2 101.27(16)

loop_
_geom_bond_atom_site_label_1
_geom_bond_atom_site_label_2
_geom_bond_distance
C1 C6 1.399(3)
C1 C2 1.403(3)
C1 C7 1.439(3)
C2 C3 1.382(4)
C2 H2A 0.9300
C3 C4 1.381(4)
C3 H3A 0.9300
C4 C5 1.380(3)
C4 H4A 0.9300
C5 C6 1.387(3)
C5 H5A 0.9300
C6 C8 1.508(3)
C7 N1 1.150(3)
C8 N2 1.472(3)
C8 H8A 0.9700
C8 H8B 0.9700
C9 N5 1.323(3)
C9 N4 1.324(3)
C9 H9A 0.9300
N2 N3 1.310(2)
N2 N5 1.324(3)
N3 N4 1.321(3)

loop_
_geom_torsion_atom_site_label_1
_geom_torsion_atom_site_label_2
_geom_torsion_atom_site_label_3
_geom_torsion_atom_site_label_4
_geom_torsion
C6 C1 C2 C3 -0.1(3)
C7 C1 C2 C3 178.34(18)
C1 C2 C3 C4 0.6(3)
C2 C3 C4 C5 -0.9(4)
C3 C4 C5 C6 0.8(3)
C4 C5 C6 C1 -0.2(3)
C4 C5 C6 C8 179.64(17)
C2 C1 C6 C5 -0.1(3)
C7 C1 C6 C5 -178.51(17)
C2 C1 C6 C8 -179.96(16)
C7 C1 C6 C8 1.6(3)
C5 C6 C8 N2 -89.3(2)
C1 C6 C8 N2 90.6(2)
C6 C8 N2 N3 99.7(2)
C6 C8 N2 N5 -77.7(2)
N5 N2 N3 N4 -0.3(2)
C8 N2 N3 N4 -177.94(15)
N2 N3 N4 C9 0.1(2)
N5 C9 N4 N3 0.1(3)
N4 C9 N5 N2 -0.3(2)
N3 N2 N5 C9 0.38(19)
C8 N2 N5 C9 178.00(14)

loop_
_cod_related_entry_id
_cod_related_entry_database
_cod_related_entry_code
1 ChemSpider 21119652
